data_4120891
loop_
_publ_author_name
'Yingdong Lv'
'Christos E. Kefalidis'
'Jiliang Zhou'
'Laurent Maron'
'Xuebing Leng'
'Yaofeng Chen'

_publ_section_title
;
 Versatile Reactivity of a Four-Coordinate Scandium Phosphinidene Complex:
 Reduction, Addition, and CO Activation Reactions
;
_journal_name_full 'Journal of the American Chemical Society'
_journal_page_first 14784
_journal_page_last 14796
_journal_paper_doi 10.1021/ja406413d
_journal_volume 135
_journal_year 2013
_chemical_formula_sum 'C86 H118 N8 P2 Sc2'
_chemical_formula_weight 1415.74
_chemical_name_systematic
; 
 ? 
;
_space_group_IT_number 2
_symmetry_cell_setting triclinic
_symmetry_space_group_name_Hall '-P 1'
_symmetry_space_group_name_H-M 'P -1'
_atom_sites_solution_hydrogens geom
_atom_sites_solution_primary direct
_atom_sites_solution_secondary difmap
_audit_creation_method SHELXL-97
_cell_angle_alpha 94.394(2)
_cell_angle_beta 103.628(2)
_cell_angle_gamma 111.838(2)
_cell_formula_units_Z 1
_cell_length_a 11.0804(14)
_cell_length_b 13.5919(17)
_cell_length_c 15.3304(19)
_cell_measurement_reflns_used 6574
_cell_measurement_temperature 133(2)
_cell_measurement_theta_max 30.06
_cell_measurement_theta_min 2.34
_cell_volume 2048.0(4)
_computing_cell_refinement 'Bruker SAINT'
_computing_data_collection 'Bruker APEX2'
_computing_data_reduction 'Bruker SAINT'
_computing_molecular_graphics 'Bruker SHELXTL'
_computing_publication_material 'Bruker SHELXTL'
_computing_structure_refinement 'SHELXL-97 (Sheldrick, 1997)'
_computing_structure_solution 'SHELXS-97 (Sheldrick, 1990)'
_diffrn_ambient_temperature 133(2)
_diffrn_measured_fraction_theta_full 0.987
_diffrn_measured_fraction_theta_max 0.987
_diffrn_measurement_device_type 'Bruker APEX-II CCD'
_diffrn_measurement_method '\f and \w scans'
_diffrn_radiation_monochromator graphite
_diffrn_radiation_source 'fine-focus sealed tube'
_diffrn_radiation_type MoK\a
_diffrn_radiation_wavelength 0.71073
_diffrn_reflns_av_R_equivalents 0.0261
_diffrn_reflns_av_sigmaI/netI 0.0499
_diffrn_reflns_limit_h_max 13
_diffrn_reflns_limit_h_min -15
_diffrn_reflns_limit_k_max 19
_diffrn_reflns_limit_k_min -19
_diffrn_reflns_limit_l_max 21
_diffrn_reflns_limit_l_min -21
_diffrn_reflns_number 19629
_diffrn_reflns_theta_full 30.08
_diffrn_reflns_theta_max 30.08
_diffrn_reflns_theta_min 1.64
_diffrn_standards_number 0
_exptl_absorpt_coefficient_mu 0.252
_exptl_absorpt_correction_T_max 0.9513
_exptl_absorpt_correction_T_min 0.9283
_exptl_absorpt_correction_type multi-scan
_exptl_absorpt_process_details sadabs
_exptl_crystal_colour red
_exptl_crystal_density_diffrn 1.148
_exptl_crystal_description block
_exptl_crystal_F_000 762
_exptl_crystal_size_max 0.30
_exptl_crystal_size_mid 0.22
_exptl_crystal_size_min 0.20
_refine_diff_density_max 0.410
_refine_diff_density_min -0.499
_refine_diff_density_rms 0.055
_refine_ls_extinction_method none
_refine_ls_goodness_of_fit_ref 1.007
_refine_ls_hydrogen_treatment constr
_refine_ls_matrix_type full
_refine_ls_number_parameters 454
_refine_ls_number_reflns 11885
_refine_ls_number_restraints 0
_refine_ls_restrained_S_all 1.007
_refine_ls_R_factor_all 0.0642
_refine_ls_R_factor_gt 0.0407
_refine_ls_shift/su_max 0.014
_refine_ls_shift/su_mean 0.000
_refine_ls_structure_factor_coef Fsqd
_refine_ls_weighting_details 'calc w=1/[\s^2^(Fo^2^)+(0.0534P)^2^+0.4227P] where P=(Fo^2^+2Fc^2^)/3'
_refine_ls_weighting_scheme calc
_refine_ls_wR_factor_gt 0.0976
_refine_ls_wR_factor_ref 0.1094
_reflns_number_gt 8975
_reflns_number_total 11885
_reflns_threshold_expression >2sigma(I)
_cod_data_source_file ja406413d_9.cif
_cod_data_source_block mo_dm12254_0m
_cod_database_code 4120891

loop_
_symmetry_equiv_pos_as_xyz
'x, y, z'
'-x, -y, -z'

loop_
_atom_site_label
_atom_site_type_symbol
_atom_site_fract_x
_atom_site_fract_y
_atom_site_fract_z
_atom_site_U_iso_or_equiv
_atom_site_adp_type
_atom_site_occupancy
_atom_site_symmetry_multiplicity
_atom_site_calc_flag
_atom_site_refinement_flags
Sc1 Sc 0.01586(3) 0.445146(19) 0.585694(17) 0.01319(6) Uani 1 1 d .
P1 P -0.21070(4) 0.45519(3) 0.61659(3) 0.01658(8) Uani 1 1 d .
N1 N 0.00694(12) 0.30364(9) 0.64370(8) 0.0157(2) Uani 1 1 d .
N2 N 0.21425(12) 0.52535(9) 0.66981(8) 0.0179(2) Uani 1 1 d .
N3 N 0.40960(13) 0.77257(10) 0.85148(9) 0.0246(3) Uani 1 1 d .
N4 N -0.03438(12) 0.57787(9) 0.54263(8) 0.0158(2) Uani 1 1 d .
C1 C 0.10753(17) 0.16903(12) 0.64270(12) 0.0269(3) Uani 1 1 d .
H1A H 0.0874 0.1484 0.6992 0.040 Uiso 1 1 calc R
H1B H 0.1958 0.1689 0.6424 0.040 Uiso 1 1 calc R
H1C H 0.0370 0.1174 0.5902 0.040 Uiso 1 1 calc R
C2 C 0.11110(15) 0.28064(11) 0.63699(10) 0.0181(3) Uani 1 1 d .
C3 C 0.23139(15) 0.35771(11) 0.62577(10) 0.0195(3) Uani 1 1 d .
H3 H 0.2838 0.3287 0.6000 0.023 Uiso 1 1 calc R
C4 C 0.28503(15) 0.47097(11) 0.64710(10) 0.0184(3) Uani 1 1 d .
C5 C 0.42785(16) 0.53019(12) 0.64142(12) 0.0261(3) Uani 1 1 d .
H5A H 0.4289 0.5834 0.6016 0.039 Uiso 1 1 calc R
H5B H 0.4590 0.4786 0.6164 0.039 Uiso 1 1 calc R
H5C H 0.4882 0.5670 0.7026 0.039 Uiso 1 1 calc R
C6 C 0.28388(16) 0.63992(11) 0.71053(10) 0.0210(3) Uani 1 1 d .
H6A H 0.2186 0.6744 0.6978 0.025 Uiso 1 1 calc R
H6B H 0.3567 0.6749 0.6820 0.025 Uiso 1 1 calc R
C7 C 0.34555(16) 0.65747(12) 0.81364(10) 0.0234(3) Uani 1 1 d .
H7A H 0.2737 0.6210 0.8424 0.028 Uiso 1 1 calc R
H7B H 0.4138 0.6259 0.8268 0.028 Uiso 1 1 calc R
C8 C 0.54636(17) 0.81216(14) 0.91554(12) 0.0316(4) Uani 1 1 d .
H8 H 0.5680 0.8868 0.9461 0.038 Uiso 1 1 calc R
C9 C 0.6490(2) 0.82100(18) 0.86256(16) 0.0456(5) Uani 1 1 d .
H9A H 0.6332 0.7488 0.8335 0.068 Uiso 1 1 calc R
H9B H 0.7410 0.8551 0.9044 0.068 Uiso 1 1 calc R
H9C H 0.6389 0.8647 0.8156 0.068 Uiso 1 1 calc R
C10 C 0.5649(2) 0.74679(19) 0.99141(14) 0.0486(5) Uani 1 1 d .
H10A H 0.4928 0.7349 1.0213 0.073 Uiso 1 1 calc R
H10B H 0.6533 0.7867 1.0365 0.073 Uiso 1 1 calc R
H10C H 0.5602 0.6771 0.9648 0.073 Uiso 1 1 calc R
C11 C 0.31574(18) 0.81662(13) 0.87359(12) 0.0305(4) Uani 1 1 d .
H11 H 0.2252 0.7737 0.8285 0.037 Uiso 1 1 calc R
C12 C 0.2950(2) 0.80738(18) 0.96821(14) 0.0445(5) Uani 1 1 d .
H12A H 0.2662 0.7319 0.9758 0.067 Uiso 1 1 calc R
H12B H 0.2251 0.8330 0.9745 0.067 Uiso 1 1 calc R
H12C H 0.3804 0.8513 1.0150 0.067 Uiso 1 1 calc R
C13 C 0.3569(2) 0.93314(15) 0.85762(16) 0.0449(5) Uani 1 1 d .
H13A H 0.4461 0.9784 0.8999 0.067 Uiso 1 1 calc R
H13B H 0.2898 0.9599 0.8681 0.067 Uiso 1 1 calc R
H13C H 0.3611 0.9356 0.7946 0.067 Uiso 1 1 calc R
C14 C -0.10089(15) 0.22946(11) 0.67282(10) 0.0164(3) Uani 1 1 d .
C15 C -0.09962(16) 0.25282(11) 0.76464(10) 0.0201(3) Uani 1 1 d .
C16 C -0.20493(18) 0.18242(13) 0.79334(11) 0.0267(3) Uani 1 1 d .
H16 H -0.2061 0.1963 0.8547 0.032 Uiso 1 1 calc R
C17 C -0.30783(18) 0.09267(13) 0.73415(12) 0.0293(4) Uani 1 1 d .
H17 H -0.3772 0.0446 0.7555 0.035 Uiso 1 1 calc R
C18 C -0.30948(17) 0.07318(12) 0.64404(12) 0.0263(3) Uani 1 1 d .
H18 H -0.3814 0.0122 0.6036 0.032 Uiso 1 1 calc R
C19 C -0.20701(15) 0.14168(11) 0.61115(10) 0.0195(3) Uani 1 1 d .
C20 C -0.21766(16) 0.12378(12) 0.51017(10) 0.0227(3) Uani 1 1 d .
H20 H -0.1258 0.1651 0.5031 0.027 Uiso 1 1 calc R
C21 C -0.31488(18) 0.16884(13) 0.45741(11) 0.0295(3) Uani 1 1 d .
H21A H -0.4053 0.1315 0.4650 0.044 Uiso 1 1 calc R
H21B H -0.3200 0.1578 0.3925 0.044 Uiso 1 1 calc R
H21C H -0.2816 0.2461 0.4810 0.044 Uiso 1 1 calc R
C22 C -0.2620(2) 0.00547(13) 0.46833(13) 0.0358(4) Uani 1 1 d .
H22A H -0.2008 -0.0234 0.5033 0.054 Uiso 1 1 calc R
H22B H -0.2588 0.0001 0.4049 0.054 Uiso 1 1 calc R
H22C H -0.3548 -0.0360 0.4701 0.054 Uiso 1 1 calc R
C23 C 0.01161(18) 0.35348(12) 0.82770(10) 0.0245(3) Uani 1 1 d .
H23 H 0.0292 0.4123 0.7910 0.029 Uiso 1 1 calc R
C24 C -0.0296(2) 0.39131(15) 0.90841(11) 0.0347(4) Uani 1 1 d .
H24A H -0.1160 0.3982 0.8857 0.052 Uiso 1 1 calc R
H24B H 0.0405 0.4613 0.9419 0.052 Uiso 1 1 calc R
H24C H -0.0399 0.3385 0.9492 0.052 Uiso 1 1 calc R
C25 C 0.14591(18) 0.34086(14) 0.86288(12) 0.0316(4) Uani 1 1 d .
H25A H 0.1325 0.2831 0.8988 0.047 Uiso 1 1 calc R
H25B H 0.2149 0.4086 0.9013 0.047 Uiso 1 1 calc R
H25C H 0.1760 0.3228 0.8110 0.047 Uiso 1 1 calc R
C26 C -0.26492(15) 0.46350(11) 0.72044(10) 0.0175(3) Uani 1 1 d .
C27 C -0.19738(16) 0.54549(12) 0.79888(10) 0.0215(3) Uani 1 1 d .
C28 C -0.25986(19) 0.54531(14) 0.86831(11) 0.0295(3) Uani 1 1 d .
H28 H -0.2172 0.6029 0.9192 0.035 Uiso 1 1 calc R
C29 C -0.3817(2) 0.46376(15) 0.86458(12) 0.0341(4) Uani 1 1 d .
H29 H -0.4232 0.4660 0.9119 0.041 Uiso 1 1 calc R
C30 C -0.44333(18) 0.37842(14) 0.79138(12) 0.0301(4) Uani 1 1 d .
H30 H -0.5246 0.3200 0.7906 0.036 Uiso 1 1 calc R
C31 C -0.38748(16) 0.37740(12) 0.71895(11) 0.0216(3) Uani 1 1 d .
C32 C -0.46003(17) 0.28347(12) 0.64041(12) 0.0277(3) Uani 1 1 d .
H32A H -0.5405 0.2316 0.6527 0.042 Uiso 1 1 calc R
H32B H -0.3991 0.2484 0.6332 0.042 Uiso 1 1 calc R
H32C H -0.4876 0.3093 0.5842 0.042 Uiso 1 1 calc R
C33 C -0.05620(17) 0.63014(13) 0.81532(11) 0.0287(3) Uani 1 1 d .
H33A H -0.0612 0.6970 0.7987 0.043 Uiso 1 1 calc R
H33B H -0.0091 0.6050 0.7780 0.043 Uiso 1 1 calc R
H33C H -0.0064 0.6436 0.8800 0.043 Uiso 1 1 calc R
C34 C -0.11151(14) 0.58393(10) 0.59433(9) 0.0150(2) Uani 1 1 d .
C35 C -0.11947(15) 0.68861(11) 0.62157(9) 0.0169(3) Uani 1 1 d .
C36 C -0.00384(16) 0.78472(11) 0.64170(10) 0.0214(3) Uani 1 1 d .
H36 H 0.0799 0.7833 0.6379 0.026 Uiso 1 1 calc R
C37 C -0.01074(19) 0.88246(12) 0.66730(12) 0.0286(3) Uani 1 1 d .
H37 H 0.0686 0.9475 0.6823 0.034 Uiso 1 1 calc R
C38 C -0.1336(2) 0.88488(13) 0.67090(12) 0.0320(4) Uani 1 1 d .
H38 H -0.1384 0.9516 0.6883 0.038 Uiso 1 1 calc R
C39 C -0.24886(19) 0.79022(14) 0.64913(12) 0.0302(4) Uani 1 1 d .
H39 H -0.3332 0.7922 0.6504 0.036 Uiso 1 1 calc R
C40 C -0.24201(17) 0.69206(12) 0.62532(11) 0.0232(3) Uani 1 1 d .
H40 H -0.3213 0.6271 0.6116 0.028 Uiso 1 1 calc R
C41 C 0.9758(2) 0.05381(15) 1.06999(14) 0.0371(4) Uani 1 1 d .
H41 H 0.9587 0.0907 1.1177 0.045 Uiso 1 1 calc R
C42 C 0.9825(2) 0.09417(15) 0.99042(14) 0.0381(4) Uani 1 1 d .
H42 H 0.9710 0.1593 0.9839 0.046 Uiso 1 1 calc R
C43 C 1.0060(2) 0.04037(15) 0.92001(14) 0.0371(4) Uani 1 1 d .
H43 H 1.0096 0.0681 0.8652 0.045 Uiso 1 1 calc R

loop_
_atom_site_aniso_label
_atom_site_aniso_U_11
_atom_site_aniso_U_22
_atom_site_aniso_U_33
_atom_site_aniso_U_23
_atom_site_aniso_U_13
_atom_site_aniso_U_12
Sc1 0.01436(13) 0.01256(11) 0.01382(12) 0.00333(8) 0.00519(9) 0.00581(9)
P1 0.01607(18) 0.01478(16) 0.02011(17) 0.00358(13) 0.00796(14) 0.00577(14)
N1 0.0168(6) 0.0143(5) 0.0166(5) 0.0039(4) 0.0064(5) 0.0058(4)
N2 0.0151(6) 0.0147(5) 0.0209(6) 0.0028(4) 0.0029(5) 0.0045(5)
N3 0.0185(6) 0.0207(6) 0.0267(7) -0.0034(5) 0.0034(5) 0.0027(5)
N4 0.0168(6) 0.0158(5) 0.0166(5) 0.0039(4) 0.0061(5) 0.0074(5)
C1 0.0245(8) 0.0164(6) 0.0431(9) 0.0061(6) 0.0113(7) 0.0110(6)
C2 0.0191(7) 0.0157(6) 0.0193(6) 0.0025(5) 0.0056(6) 0.0069(5)
C3 0.0170(7) 0.0197(6) 0.0233(7) 0.0036(5) 0.0066(6) 0.0087(6)
C4 0.0144(7) 0.0206(6) 0.0192(6) 0.0055(5) 0.0037(5) 0.0062(5)
C5 0.0189(8) 0.0236(7) 0.0354(9) 0.0075(6) 0.0097(7) 0.0066(6)
C6 0.0197(7) 0.0147(6) 0.0245(7) 0.0027(5) 0.0031(6) 0.0045(5)
C7 0.0221(8) 0.0193(7) 0.0237(7) 0.0031(5) 0.0037(6) 0.0045(6)
C8 0.0202(8) 0.0325(8) 0.0303(9) -0.0035(7) 0.0015(7) 0.0030(7)
C9 0.0241(9) 0.0482(11) 0.0564(13) 0.0030(10) 0.0130(9) 0.0060(9)
C10 0.0410(12) 0.0618(14) 0.0334(10) 0.0056(9) -0.0023(9) 0.0185(11)
C11 0.0227(8) 0.0277(8) 0.0346(9) -0.0047(7) 0.0069(7) 0.0058(7)
C12 0.0356(11) 0.0505(12) 0.0436(11) -0.0036(9) 0.0186(9) 0.0112(9)
C13 0.0405(12) 0.0285(9) 0.0618(13) -0.0013(9) 0.0127(10) 0.0128(9)
C14 0.0179(7) 0.0150(6) 0.0206(6) 0.0074(5) 0.0083(5) 0.0089(5)
C15 0.0249(8) 0.0207(6) 0.0203(7) 0.0088(5) 0.0091(6) 0.0128(6)
C16 0.0325(9) 0.0319(8) 0.0254(8) 0.0142(6) 0.0162(7) 0.0170(7)
C17 0.0260(8) 0.0282(8) 0.0407(9) 0.0176(7) 0.0197(8) 0.0104(7)
C18 0.0204(8) 0.0207(7) 0.0372(9) 0.0080(6) 0.0103(7) 0.0060(6)
C19 0.0183(7) 0.0165(6) 0.0252(7) 0.0055(5) 0.0076(6) 0.0075(5)
C20 0.0218(8) 0.0188(6) 0.0227(7) -0.0006(5) 0.0059(6) 0.0041(6)
C21 0.0317(9) 0.0244(7) 0.0261(8) 0.0011(6) 0.0014(7) 0.0091(7)
C22 0.0469(11) 0.0246(8) 0.0325(9) -0.0034(7) 0.0089(8) 0.0138(8)
C23 0.0351(9) 0.0225(7) 0.0174(7) 0.0047(5) 0.0082(6) 0.0127(7)
C24 0.0534(12) 0.0397(9) 0.0196(7) 0.0048(7) 0.0110(8) 0.0278(9)
C25 0.0284(9) 0.0362(9) 0.0245(8) 0.0017(7) 0.0045(7) 0.0093(7)
C26 0.0183(7) 0.0184(6) 0.0199(6) 0.0080(5) 0.0077(6) 0.0095(5)
C27 0.0250(8) 0.0222(7) 0.0184(7) 0.0073(5) 0.0065(6) 0.0098(6)
C28 0.0357(10) 0.0336(8) 0.0213(7) 0.0059(6) 0.0108(7) 0.0144(8)
C29 0.0389(10) 0.0454(10) 0.0285(8) 0.0135(8) 0.0209(8) 0.0202(9)
C30 0.0268(9) 0.0338(8) 0.0346(9) 0.0155(7) 0.0176(7) 0.0106(7)
C31 0.0190(7) 0.0201(6) 0.0288(8) 0.0091(6) 0.0097(6) 0.0086(6)
C32 0.0213(8) 0.0206(7) 0.0395(9) 0.0041(6) 0.0127(7) 0.0043(6)
C33 0.0275(9) 0.0295(8) 0.0186(7) 0.0036(6) 0.0038(6) 0.0020(7)
C34 0.0159(6) 0.0162(6) 0.0129(6) 0.0021(5) 0.0024(5) 0.0074(5)
C35 0.0228(7) 0.0178(6) 0.0143(6) 0.0046(5) 0.0079(5) 0.0110(6)
C36 0.0253(8) 0.0184(6) 0.0240(7) 0.0061(5) 0.0110(6) 0.0100(6)
C37 0.0363(10) 0.0163(6) 0.0354(9) 0.0054(6) 0.0142(8) 0.0104(7)
C38 0.0499(11) 0.0242(7) 0.0359(9) 0.0085(7) 0.0196(9) 0.0250(8)
C39 0.0363(10) 0.0326(8) 0.0378(9) 0.0113(7) 0.0203(8) 0.0247(8)
C40 0.0244(8) 0.0243(7) 0.0276(8) 0.0083(6) 0.0131(6) 0.0130(6)
C41 0.0317(10) 0.0383(10) 0.0437(10) 0.0078(8) 0.0140(8) 0.0146(8)
C42 0.0341(10) 0.0335(9) 0.0513(12) 0.0144(8) 0.0116(9) 0.0176(8)
C43 0.0316(10) 0.0391(10) 0.0423(10) 0.0159(8) 0.0124(8) 0.0131(8)

loop_
_atom_type_symbol
_atom_type_description
_atom_type_scat_dispersion_real
_atom_type_scat_dispersion_imag
_atom_type_scat_source
C C 0.0033 0.0016 'International Tables Vol C Tables 4.2.6.8 and 6.1.1.4'
H H 0.0000 0.0000 'International Tables Vol C Tables 4.2.6.8 and 6.1.1.4'
N N 0.0061 0.0033 'International Tables Vol C Tables 4.2.6.8 and 6.1.1.4'
P P 0.1023 0.0942 'International Tables Vol C Tables 4.2.6.8 and 6.1.1.4'
Sc Sc 0.2519 0.3716 'International Tables Vol C Tables 4.2.6.8 and 6.1.1.4'

loop_
_geom_angle_atom_site_label_1
_geom_angle_atom_site_label_2
_geom_angle_atom_site_label_3
_geom_angle
_geom_angle_site_symmetry_1
_geom_angle_site_symmetry_3
N4 Sc1 N2 105.03(5) 2_566 .
N4 Sc1 N1 108.41(4) 2_566 .
N2 Sc1 N1 88.34(5) . .
N4 Sc1 N4 84.22(4) 2_566 .
N2 Sc1 N4 102.31(5) . .
N1 Sc1 N4 161.01(5) . .
N4 Sc1 P1 122.23(4) 2_566 .
N2 Sc1 P1 126.81(4) . .
N1 Sc1 P1 97.72(3) . .
N4 Sc1 P1 63.29(3) . .
N4 Sc1 C34 108.92(4) 2_566 .
N2 Sc1 C34 107.02(4) . .
N1 Sc1 C34 133.83(4) . .
N4 Sc1 C34 27.88(4) . .
P1 Sc1 C34 38.33(3) . .
N4 Sc1 C4 86.13(5) 2_566 .
N2 Sc1 C4 27.53(4) . .
N1 Sc1 C4 75.30(4) . .
N4 Sc1 C4 120.72(4) . .
P1 Sc1 C4 151.21(3) . .
C34 Sc1 C4 133.17(4) . .
N4 Sc1 Sc1 43.87(3) 2_566 2_566
N2 Sc1 Sc1 108.50(3) . 2_566
N1 Sc1 Sc1 149.79(3) . 2_566
N4 Sc1 Sc1 40.36(3) . 2_566
P1 Sc1 Sc1 91.955(14) . 2_566
C34 Sc1 Sc1 66.13(3) . 2_566
C4 Sc1 Sc1 108.17(3) . 2_566
C34 P1 C26 113.80(6) . .
C34 P1 Sc1 72.20(4) . .
C26 P1 Sc1 133.02(5) . .
C2 N1 C14 120.33(11) . .
C2 N1 Sc1 109.84(9) . .
C14 N1 Sc1 129.09(9) . .
C4 N2 C6 119.94(12) . .
C4 N2 Sc1 106.59(9) . .
C6 N2 Sc1 127.29(9) . .
C7 N3 C11 113.70(13) . .
C7 N3 C8 116.29(13) . .
C11 N3 C8 117.31(13) . .
C34 N4 Sc1 147.91(10) . 2_566
C34 N4 Sc1 101.22(8) . .
Sc1 N4 Sc1 95.78(4) 2_566 .
C2 C1 H1A 109.5 . .
C2 C1 H1B 109.5 . .
H1A C1 H1B 109.5 . .
C2 C1 H1C 109.5 . .
H1A C1 H1C 109.5 . .
H1B C1 H1C 109.5 . .
N1 C2 C3 122.82(12) . .
N1 C2 C1 120.95(13) . .
C3 C2 C1 116.23(13) . .
C4 C3 C2 129.62(13) . .
C4 C3 H3 115.2 . .
C2 C3 H3 115.2 . .
N2 C4 C3 122.78(13) . .
N2 C4 C5 120.78(13) . .
C3 C4 C5 116.43(12) . .
N2 C4 Sc1 45.88(7) . .
C3 C4 Sc1 84.81(9) . .
C5 C4 Sc1 145.61(10) . .
C4 C5 H5A 109.5 . .
C4 C5 H5B 109.5 . .
H5A C5 H5B 109.5 . .
C4 C5 H5C 109.5 . .
H5A C5 H5C 109.5 . .
H5B C5 H5C 109.5 . .
N2 C6 C7 111.89(12) . .
N2 C6 H6A 109.2 . .
C7 C6 H6A 109.2 . .
N2 C6 H6B 109.2 . .
C7 C6 H6B 109.2 . .
H6A C6 H6B 107.9 . .
N3 C7 C6 109.84(12) . .
N3 C7 H7A 109.7 . .
C6 C7 H7A 109.7 . .
N3 C7 H7B 109.7 . .
C6 C7 H7B 109.7 . .
H7A C7 H7B 108.2 . .
N3 C8 C9 109.48(15) . .
N3 C8 C10 115.99(15) . .
C9 C8 C10 109.73(17) . .
N3 C8 H8 107.1 . .
C9 C8 H8 107.1 . .
C10 C8 H8 107.1 . .
C8 C9 H9A 109.5 . .
C8 C9 H9B 109.5 . .
H9A C9 H9B 109.5 . .
C8 C9 H9C 109.5 . .
H9A C9 H9C 109.5 . .
H9B C9 H9C 109.5 . .
C8 C10 H10A 109.5 . .
C8 C10 H10B 109.5 . .
H10A C10 H10B 109.5 . .
C8 C10 H10C 109.5 . .
H10A C10 H10C 109.5 . .
H10B C10 H10C 109.5 . .
N3 C11 C12 115.59(16) . .
N3 C11 C13 110.17(14) . .
C12 C11 C13 111.26(16) . .
N3 C11 H11 106.4 . .
C12 C11 H11 106.4 . .
C13 C11 H11 106.4 . .
C11 C12 H12A 109.5 . .
C11 C12 H12B 109.5 . .
H12A C12 H12B 109.5 . .
C11 C12 H12C 109.5 . .
H12A C12 H12C 109.5 . .
H12B C12 H12C 109.5 . .
C11 C13 H13A 109.5 . .
C11 C13 H13B 109.5 . .
H13A C13 H13B 109.5 . .
C11 C13 H13C 109.5 . .
H13A C13 H13C 109.5 . .
H13B C13 H13C 109.5 . .
C19 C14 C15 121.55(13) . .
C19 C14 N1 121.11(12) . .
C15 C14 N1 117.22(13) . .
C16 C15 C14 117.78(14) . .
C16 C15 C23 122.12(13) . .
C14 C15 C23 120.08(13) . .
C17 C16 C15 121.38(14) . .
C17 C16 H16 119.3 . .
C15 C16 H16 119.3 . .
C18 C17 C16 119.91(14) . .
C18 C17 H17 120.0 . .
C16 C17 H17 120.0 . .
C17 C18 C19 121.20(15) . .
C17 C18 H18 119.4 . .
C19 C18 H18 119.4 . .
C14 C19 C18 118.07(14) . .
C14 C19 C20 121.79(13) . .
C18 C19 C20 120.02(14) . .
C19 C20 C22 113.51(13) . .
C19 C20 C21 110.17(12) . .
C22 C20 C21 109.82(14) . .
C19 C20 H20 107.7 . .
C22 C20 H20 107.7 . .
C21 C20 H20 107.7 . .
C20 C21 H21A 109.5 . .
C20 C21 H21B 109.5 . .
H21A C21 H21B 109.5 . .
C20 C21 H21C 109.5 . .
H21A C21 H21C 109.5 . .
H21B C21 H21C 109.5 . .
C20 C22 H22A 109.5 . .
C20 C22 H22B 109.5 . .
H22A C22 H22B 109.5 . .
C20 C22 H22C 109.5 . .
H22A C22 H22C 109.5 . .
H22B C22 H22C 109.5 . .
C15 C23 C24 113.02(14) . .
C15 C23 C25 112.76(13) . .
C24 C23 C25 109.74(14) . .
C15 C23 H23 107.0 . .
C24 C23 H23 107.0 . .
C25 C23 H23 107.0 . .
C23 C24 H24A 109.5 . .
C23 C24 H24B 109.5 . .
H24A C24 H24B 109.5 . .
C23 C24 H24C 109.5 . .
H24A C24 H24C 109.5 . .
H24B C24 H24C 109.5 . .
C23 C25 H25A 109.5 . .
C23 C25 H25B 109.5 . .
H25A C25 H25B 109.5 . .
C23 C25 H25C 109.5 . .
H25A C25 H25C 109.5 . .
H25B C25 H25C 109.5 . .
C27 C26 C31 118.61(13) . .
C27 C26 P1 126.65(11) . .
C31 C26 P1 114.74(11) . .
C28 C27 C26 119.18(15) . .
C28 C27 C33 117.26(14) . .
C26 C27 C33 123.43(13) . .
C29 C28 C27 121.60(16) . .
C29 C28 H28 119.2 . .
C27 C28 H28 119.2 . .
C28 C29 C30 119.57(15) . .
C28 C29 H29 120.2 . .
C30 C29 H29 120.2 . .
C29 C30 C31 120.74(15) . .
C29 C30 H30 119.6 . .
C31 C30 H30 119.6 . .
C30 C31 C26 119.96(15) . .
C30 C31 C32 118.49(14) . .
C26 C31 C32 121.55(13) . .
C31 C32 H32A 109.5 . .
C31 C32 H32B 109.5 . .
H32A C32 H32B 109.5 . .
C31 C32 H32C 109.5 . .
H32A C32 H32C 109.5 . .
H32B C32 H32C 109.5 . .
C27 C33 H33A 109.5 . .
C27 C33 H33B 109.5 . .
H33A C33 H33B 109.5 . .
C27 C33 H33C 109.5 . .
H33A C33 H33C 109.5 . .
H33B C33 H33C 109.5 . .
N4 C34 C35 120.33(12) . .
N4 C34 P1 112.98(9) . .
C35 C34 P1 126.46(10) . .
N4 C34 Sc1 50.90(7) . .
C35 C34 Sc1 155.39(10) . .
P1 C34 Sc1 69.47(4) . .
C40 C35 C36 119.26(13) . .
C40 C35 C34 120.65(13) . .
C36 C35 C34 120.08(13) . .
C37 C36 C35 120.26(15) . .
C37 C36 H36 119.9 . .
C35 C36 H36 119.9 . .
C38 C37 C36 119.94(16) . .
C38 C37 H37 120.0 . .
C36 C37 H37 120.0 . .
C39 C38 C37 119.98(14) . .
C39 C38 H38 120.0 . .
C37 C38 H38 120.0 . .
C38 C39 C40 120.32(15) . .
C38 C39 H39 119.8 . .
C40 C39 H39 119.8 . .
C35 C40 C39 120.20(15) . .
C35 C40 H40 119.9 . .
C39 C40 H40 119.9 . .
C42 C41 C43 119.86(18) . 2_757
C42 C41 H41 120.1 . .
C43 C41 H41 120.1 2_757 .
C41 C42 C43 120.53(17) . .
C41 C42 H42 119.7 . .
C43 C42 H42 119.7 . .
C41 C43 C42 119.61(18) 2_757 .
C41 C43 H43 120.2 2_757 .
C42 C43 H43 120.2 . .

loop_
_geom_bond_atom_site_label_1
_geom_bond_atom_site_label_2
_geom_bond_distance
_geom_bond_site_symmetry_2
Sc1 N4 2.0381(12) 2_566
Sc1 N2 2.0856(13) .
Sc1 N1 2.1591(11) .
Sc1 N4 2.1810(11) .
Sc1 P1 2.7112(5) .
Sc1 C34 2.7565(13) .
Sc1 C4 2.7843(15) .
Sc1 Sc1 3.1314(6) 2_566
P1 C34 1.7955(14) .
P1 C26 1.8389(14) .
N1 C2 1.3265(18) .
N1 C14 1.4379(17) .
N2 C4 1.3428(18) .
N2 C6 1.4629(17) .
N3 C7 1.4589(19) .
N3 C11 1.467(2) .
N3 C8 1.470(2) .
N4 C34 1.3141(17) .
N4 Sc1 2.0381(12) 2_566
C1 C2 1.5126(19) .
C1 H1A 0.9800 .
C1 H1B 0.9800 .
C1 H1C 0.9800 .
C2 C3 1.414(2) .
C3 C4 1.4073(19) .
C3 H3 0.9500 .
C4 C5 1.513(2) .
C5 H5A 0.9800 .
C5 H5B 0.9800 .
C5 H5C 0.9800 .
C6 C7 1.528(2) .
C6 H6A 0.9900 .
C6 H6B 0.9900 .
C7 H7A 0.9900 .
C7 H7B 0.9900 .
C8 C9 1.522(3) .
C8 C10 1.538(3) .
C8 H8 1.0000 .
C9 H9A 0.9800 .
C9 H9B 0.9800 .
C9 H9C 0.9800 .
C10 H10A 0.9800 .
C10 H10B 0.9800 .
C10 H10C 0.9800 .
C11 C12 1.529(3) .
C11 C13 1.533(3) .
C11 H11 1.0000 .
C12 H12A 0.9800 .
C12 H12B 0.9800 .
C12 H12C 0.9800 .
C13 H13A 0.9800 .
C13 H13B 0.9800 .
C13 H13C 0.9800 .
C14 C19 1.400(2) .
C14 C15 1.4148(19) .
C15 C16 1.395(2) .
C15 C23 1.519(2) .
C16 C17 1.386(3) .
C16 H16 0.9500 .
C17 C18 1.381(2) .
C17 H17 0.9500 .
C18 C19 1.402(2) .
C18 H18 0.9500 .
C19 C20 1.518(2) .
C20 C22 1.531(2) .
C20 C21 1.532(2) .
C20 H20 1.0000 .
C21 H21A 0.9800 .
C21 H21B 0.9800 .
C21 H21C 0.9800 .
C22 H22A 0.9800 .
C22 H22B 0.9800 .
C22 H22C 0.9800 .
C23 C24 1.533(2) .
C23 C25 1.536(2) .
C23 H23 1.0000 .
C24 H24A 0.9800 .
C24 H24B 0.9800 .
C24 H24C 0.9800 .
C25 H25A 0.9800 .
C25 H25B 0.9800 .
C25 H25C 0.9800 .
C26 C27 1.414(2) .
C26 C31 1.419(2) .
C27 C28 1.399(2) .
C27 C33 1.505(2) .
C28 C29 1.376(3) .
C28 H28 0.9500 .
C29 C30 1.386(3) .
C29 H29 0.9500 .
C30 C31 1.394(2) .
C30 H30 0.9500 .
C31 C32 1.507(2) .
C32 H32A 0.9800 .
C32 H32B 0.9800 .
C32 H32C 0.9800 .
C33 H33A 0.9800 .
C33 H33B 0.9800 .
C33 H33C 0.9800 .
C34 C35 1.4920(18) .
C35 C40 1.390(2) .
C35 C36 1.396(2) .
C36 C37 1.391(2) .
C36 H36 0.9500 .
C37 C38 1.388(2) .
C37 H37 0.9500 .
C38 C39 1.382(3) .
C38 H38 0.9500 .
C39 C40 1.390(2) .
C39 H39 0.9500 .
C40 H40 0.9500 .
C41 C42 1.382(3) .
C41 C43 1.382(3) 2_757
C41 H41 0.9500 .
C42 C43 1.386(3) .
C42 H42 0.9500 .
C43 C41 1.382(3) 2_757
C43 H43 0.9500 .

loop_
_geom_torsion_atom_site_label_1
_geom_torsion_atom_site_label_2
_geom_torsion_atom_site_label_3
_geom_torsion_atom_site_label_4
_geom_torsion
_geom_torsion_site_symmetry_1
_geom_torsion_site_symmetry_4
N4 Sc1 P1 C34 -79.67(6) 2_566 .
N2 Sc1 P1 C34 69.07(6) . .
N1 Sc1 P1 C34 162.80(6) . .
N4 Sc1 P1 C34 -16.43(6) . .
C4 Sc1 P1 C34 89.36(8) . .
Sc1 Sc1 P1 C34 -45.89(5) 2_566 .
N4 Sc1 P1 C26 174.07(7) 2_566 .
N2 Sc1 P1 C26 -37.19(8) . .
N1 Sc1 P1 C26 56.54(7) . .
N4 Sc1 P1 C26 -122.69(7) . .
C34 Sc1 P1 C26 -106.26(8) . .
C4 Sc1 P1 C26 -16.91(9) . .
Sc1 Sc1 P1 C26 -152.16(6) 2_566 .
N4 Sc1 N1 C2 52.31(10) 2_566 .
N2 Sc1 N1 C2 -52.98(10) . .
N4 Sc1 N1 C2 -177.81(12) . .
P1 Sc1 N1 C2 -179.93(9) . .
C34 Sc1 N1 C2 -165.20(9) . .
C4 Sc1 N1 C2 -28.43(9) . .
Sc1 Sc1 N1 C2 72.54(12) 2_566 .
N4 Sc1 N1 C14 -117.69(11) 2_566 .
N2 Sc1 N1 C14 137.01(12) . .
N4 Sc1 N1 C14 12.2(2) . .
P1 Sc1 N1 C14 10.07(11) . .
C34 Sc1 N1 C14 24.80(14) . .
C4 Sc1 N1 C14 161.57(12) . .
Sc1 Sc1 N1 C14 -97.47(12) 2_566 .
N4 Sc1 N2 C4 -48.20(10) 2_566 .
N1 Sc1 N2 C4 60.42(9) . .
N4 Sc1 N2 C4 -135.45(9) . .
P1 Sc1 N2 C4 158.83(7) . .
C34 Sc1 N2 C4 -163.88(8) . .
Sc1 Sc1 N2 C4 -93.99(9) 2_566 .
N4 Sc1 N2 C6 103.64(12) 2_566 .
N1 Sc1 N2 C6 -147.73(12) . .
N4 Sc1 N2 C6 16.40(12) . .
P1 Sc1 N2 C6 -49.32(13) . .
C34 Sc1 N2 C6 -12.03(12) . .
C4 Sc1 N2 C6 151.85(17) . .
Sc1 Sc1 N2 C6 57.86(12) 2_566 .
N4 Sc1 N4 C34 152.65(11) 2_566 .
N2 Sc1 N4 C34 -103.19(9) . .
N1 Sc1 N4 C34 19.68(19) . .
P1 Sc1 N4 C34 22.03(8) . .
C4 Sc1 N4 C34 -125.35(9) . .
Sc1 Sc1 N4 C34 152.65(11) 2_566 .
N4 Sc1 N4 Sc1 0.0 2_566 2_566
N2 Sc1 N4 Sc1 104.17(5) . 2_566
N1 Sc1 N4 Sc1 -132.96(12) . 2_566
P1 Sc1 N4 Sc1 -130.61(5) . 2_566
C34 Sc1 N4 Sc1 -152.65(11) . 2_566
C4 Sc1 N4 Sc1 82.01(6) . 2_566
C14 N1 C2 C3 -167.68(13) . .
Sc1 N1 C2 C3 21.30(17) . .
C14 N1 C2 C1 11.3(2) . .
Sc1 N1 C2 C1 -159.75(12) . .
N1 C2 C3 C4 22.0(2) . .
C1 C2 C3 C4 -156.98(15) . .
C6 N2 C4 C3 166.41(13) . .
Sc1 N2 C4 C3 -39.25(16) . .
C6 N2 C4 C5 -14.8(2) . .
Sc1 N2 C4 C5 139.50(12) . .
C6 N2 C4 Sc1 -154.33(15) . .
C2 C3 C4 N2 -11.1(2) . .
C2 C3 C4 C5 170.07(15) . .
C2 C3 C4 Sc1 -38.26(16) . .
N4 Sc1 C4 N2 133.81(9) 2_566 .
N1 Sc1 C4 N2 -116.01(10) . .
N4 Sc1 C4 N2 52.87(10) . .
P1 Sc1 C4 N2 -36.90(12) . .
C34 Sc1 C4 N2 21.34(11) . .
Sc1 Sc1 C4 N2 95.32(9) 2_566 .
N4 Sc1 C4 C3 -78.48(9) 2_566 .
N2 Sc1 C4 C3 147.71(14) . .
N1 Sc1 C4 C3 31.70(8) . .
N4 Sc1 C4 C3 -159.42(8) . .
P1 Sc1 C4 C3 110.81(9) . .
C34 Sc1 C4 C3 169.05(8) . .
Sc1 Sc1 C4 C3 -116.97(8) 2_566 .
N4 Sc1 C4 C5 52.72(18) 2_566 .
N2 Sc1 C4 C5 -81.09(19) . .
N1 Sc1 C4 C5 162.91(19) . .
N4 Sc1 C4 C5 -28.21(19) . .
P1 Sc1 C4 C5 -117.99(17) . .
C34 Sc1 C4 C5 -59.74(19) . .
Sc1 Sc1 C4 C5 14.24(19) 2_566 .
C4 N2 C6 C7 -84.11(16) . .
Sc1 N2 C6 C7 127.34(12) . .
C11 N3 C7 C6 85.73(16) . .
C8 N3 C7 C6 -133.41(14) . .
N2 C6 C7 N3 -178.04(12) . .
C7 N3 C8 C9 76.91(18) . .
C11 N3 C8 C9 -143.66(16) . .
C7 N3 C8 C10 -47.9(2) . .
C11 N3 C8 C10 91.53(19) . .
C7 N3 C11 C12 86.33(18) . .
C8 N3 C11 C12 -54.1(2) . .
C7 N3 C11 C13 -146.50(15) . .
C8 N3 C11 C13 73.06(19) . .
C2 N1 C14 C19 -82.90(17) . .
Sc1 N1 C14 C19 86.19(15) . .
C2 N1 C14 C15 101.01(15) . .
Sc1 N1 C14 C15 -89.89(15) . .
C19 C14 C15 C16 2.9(2) . .
N1 C14 C15 C16 178.96(13) . .
C19 C14 C15 C23 -175.37(13) . .
N1 C14 C15 C23 0.69(19) . .
C14 C15 C16 C17 -0.2(2) . .
C23 C15 C16 C17 178.04(15) . .
C15 C16 C17 C18 -1.8(2) . .
C16 C17 C18 C19 1.2(2) . .
C15 C14 C19 C18 -3.5(2) . .
N1 C14 C19 C18 -179.39(13) . .
C15 C14 C19 C20 172.62(13) . .
N1 C14 C19 C20 -3.3(2) . .
C17 C18 C19 C14 1.4(2) . .
C17 C18 C19 C20 -174.79(14) . .
C14 C19 C20 C22 139.40(15) . .
C18 C19 C20 C22 -44.6(2) . .
C14 C19 C20 C21 -96.97(16) . .
C18 C19 C20 C21 79.06(17) . .
C16 C15 C23 C24 -21.4(2) . .
C14 C15 C23 C24 156.80(13) . .
C16 C15 C23 C25 103.81(17) . .
C14 C15 C23 C25 -78.01(17) . .
C34 P1 C26 C27 -27.87(15) . .
Sc1 P1 C26 C27 59.53(15) . .
C34 P1 C26 C31 152.09(10) . .
Sc1 P1 C26 C31 -120.52(10) . .
C31 C26 C27 C28 -6.5(2) . .
P1 C26 C27 C28 173.46(12) . .
C31 C26 C27 C33 169.29(14) . .
P1 C26 C27 C33 -10.8(2) . .
C26 C27 C28 C29 3.9(2) . .
C33 C27 C28 C29 -172.10(16) . .
C27 C28 C29 C30 1.2(3) . .
C28 C29 C30 C31 -3.8(3) . .
C29 C30 C31 C26 1.1(2) . .
C29 C30 C31 C32 -179.00(16) . .
C27 C26 C31 C30 4.1(2) . .
P1 C26 C31 C30 -175.90(12) . .
C27 C26 C31 C32 -175.85(14) . .
P1 C26 C31 C32 4.19(18) . .
Sc1 N4 C34 C35 -87.5(2) 2_566 .
Sc1 N4 C34 C35 151.87(11) . .
Sc1 N4 C34 P1 87.28(18) 2_566 .
Sc1 N4 C34 P1 -33.34(11) . .
Sc1 N4 C34 Sc1 120.63(19) 2_566 .
C26 P1 C34 N4 157.01(10) . .
Sc1 P1 C34 N4 27.10(9) . .
C26 P1 C34 C35 -28.59(15) . .
Sc1 P1 C34 C35 -158.50(13) . .
C26 P1 C34 Sc1 129.91(6) . .
N4 Sc1 C34 N4 -28.90(12) 2_566 .
N2 Sc1 C34 N4 84.16(9) . .
N1 Sc1 C34 N4 -171.26(9) . .
P1 Sc1 C34 N4 -147.29(11) . .
C4 Sc1 C34 N4 74.03(10) . .
Sc1 Sc1 C34 N4 -18.99(8) 2_566 .
N4 Sc1 C34 C35 -106.7(2) 2_566 .
N2 Sc1 C34 C35 6.4(2) . .
N1 Sc1 C34 C35 111.0(2) . .
N4 Sc1 C34 C35 -77.8(2) . .
P1 Sc1 C34 C35 134.9(2) . .
C4 Sc1 C34 C35 -3.8(2) . .
Sc1 Sc1 C34 C35 -96.8(2) 2_566 .
N4 Sc1 C34 P1 118.39(5) 2_566 .
N2 Sc1 C34 P1 -128.55(5) . .
N1 Sc1 C34 P1 -23.97(8) . .
N4 Sc1 C34 P1 147.29(11) . .
C4 Sc1 C34 P1 -138.68(5) . .
Sc1 Sc1 C34 P1 128.30(5) 2_566 .
N4 C34 C35 C40 141.25(14) . .
P1 C34 C35 C40 -32.77(19) . .
Sc1 C34 C35 C40 -157.25(17) . .
N4 C34 C35 C36 -37.4(2) . .
P1 C34 C35 C36 148.62(12) . .
Sc1 C34 C35 C36 24.1(3) . .
C40 C35 C36 C37 1.5(2) . .
C34 C35 C36 C37 -179.86(14) . .
C35 C36 C37 C38 -1.5(2) . .
C36 C37 C38 C39 0.1(3) . .
C37 C38 C39 C40 1.3(3) . .
C36 C35 C40 C39 -0.2(2) . .
C34 C35 C40 C39 -178.80(14) . .
C38 C39 C40 C35 -1.2(3) . .
C43 C41 C42 C43 0.7(3) 2_757 .
C41 C42 C43 C41 -0.7(3) . 2_757
